data_7225377
loop_
_publ_author_name
'Maro\'n, A.'
'Szlapa, A.'
'Czerwi\'nska, K.'
'Ma\/lecki, J. G.'
'Krompiec, S.'
'Machura, B.'

_publ_section_title
;
 Solid-state and solution photoluminescence of platinum(ii) complexes with
 4&#x2032;-substituted terpyridine ligands -- structural, spectroscopic
 and electrochemical studies
;
_journal_issue 29
_journal_name_full CrystEngComm
_journal_page_first 5528
_journal_paper_doi 10.1039/C6CE00890A
_journal_volume 18
_journal_year 2016
_chemical_formula_moiety 'C23 H15 Cl N3 Pt S, C F3 O3 S'
_chemical_formula_sum 'C24 H15 Cl F3 N3 O3 Pt S2'
_chemical_formula_weight 745.05
_chemical_name_systematic
;
 ?
;
_space_group_crystal_system monoclinic
_space_group_IT_number 14
_space_group_name_Hall '-P 2yn'
_space_group_name_H-M_alt 'P 1 21/n 1'
_symmetry_space_group_name_Hall '-P 2yn'
_symmetry_space_group_name_H-M 'P 1 21/n 1'
_atom_sites_solution_hydrogens geom
_audit_block_doi 10.5517/cc13w7jr
_audit_creation_date 2014-12-12
_audit_creation_method
;
Olex2 1.2
(compiled 2014.11.28 svn.r3106 for OlexSys, GUI svn.r4959)
;
_audit_update_record
;
2014-12-12 deposited with the CCDC.
2016-05-30 downloaded from the CCDC.
;
_cell_angle_alpha 90
_cell_angle_beta 98.966(7)
_cell_angle_gamma 90
_cell_formula_units_Z 4
_cell_length_a 16.2788(13)
_cell_length_b 7.0245(7)
_cell_length_c 21.716(2)
_cell_measurement_reflns_used 4592
_cell_measurement_temperature 295(2)
_cell_measurement_theta_max 27.9380
_cell_measurement_theta_min 3.7690
_cell_volume 2452.9(4)
_computing_cell_refinement
;
CrysAlisPro, Agilent Technologies,
Version 1.171.37.31 (release 14-01-2014 CrysAlis171 .NET)
(compiled Jan 14 2014,18:38:05)
;
_computing_data_collection
;
CrysAlisPro, Agilent Technologies,
Version 1.171.37.31 (release 14-01-2014 CrysAlis171 .NET)
(compiled Jan 14 2014,18:38:05)
;
_computing_data_reduction
;
CrysAlisPro, Agilent Technologies,
Version 1.171.37.31 (release 14-01-2014 CrysAlis171 .NET)
(compiled Jan 14 2014,18:38:05)
;
_computing_molecular_graphics 'Olex2 (Dolomanov et al., 2009)'
_computing_publication_material 'Olex2 (Dolomanov et al., 2009)'
_computing_structure_refinement 'ShelXL (Sheldrick, 2008)'
_diffrn_ambient_temperature 295(2)
_diffrn_detector 'CCD plate'
_diffrn_detector_area_resol_mean 10.4015
_diffrn_detector_type Atlas
_diffrn_measured_fraction_theta_full 0.974
_diffrn_measured_fraction_theta_max 0.997
_diffrn_measurement_details
;
  1 omega   -4.00   51.00   1.0000   38.2800
omega____ theta____ kappa____ phi______ frames
    -       10.2152  -99.0000   90.0000 55

  2 omega  -14.00   77.00   1.0000   38.2800
omega____ theta____ kappa____ phi______ frames
    -       10.2152   38.0000  -30.0000 91

  3 omega  -26.00   90.00   1.0000   38.2800
omega____ theta____ kappa____ phi______ frames
    -       10.2152   19.0000   90.0000 116
;
_diffrn_measurement_device 'four-circle diffractometer'
_diffrn_measurement_device_type 'Xcalibur, Atlas, Gemini ultra'
_diffrn_measurement_method '\w scans'
_diffrn_orient_matrix_UB_11 0.0086131000
_diffrn_orient_matrix_UB_12 0.0711901000
_diffrn_orient_matrix_UB_13 -0.0212454000
_diffrn_orient_matrix_UB_21 0.0300516000
_diffrn_orient_matrix_UB_22 0.0406059000
_diffrn_orient_matrix_UB_23 0.0235240000
_diffrn_orient_matrix_UB_31 0.0311674000
_diffrn_orient_matrix_UB_32 -0.0588796000
_diffrn_orient_matrix_UB_33 -0.0094308000
_diffrn_radiation_monochromator graphite
_diffrn_radiation_probe x-ray
_diffrn_radiation_type MoK\a
_diffrn_radiation_wavelength 0.71073
_diffrn_reflns_av_R_equivalents 0.0367
_diffrn_reflns_av_unetI/netI 0.0354
_diffrn_reflns_Laue_measured_fraction_full 0.974
_diffrn_reflns_Laue_measured_fraction_max 0.997
_diffrn_reflns_limit_h_max 19
_diffrn_reflns_limit_h_min -19
_diffrn_reflns_limit_k_max 8
_diffrn_reflns_limit_k_min -8
_diffrn_reflns_limit_l_max 25
_diffrn_reflns_limit_l_min -20
_diffrn_reflns_number 14019
_diffrn_reflns_point_group_measured_fraction_full 0.974
_diffrn_reflns_point_group_measured_fraction_max 0.997
_diffrn_reflns_theta_full 25.242
_diffrn_reflns_theta_max 25.050
_diffrn_reflns_theta_min 3.361
_diffrn_source 'Enhance (Mo) X-ray Source'
_exptl_absorpt_coefficient_mu 6.056
_exptl_absorpt_correction_T_max 1.00000
_exptl_absorpt_correction_T_min 0.44810
_exptl_absorpt_correction_type multi-scan
_exptl_absorpt_process_details
;
CrysAlisPro, Agilent Technologies,
Version 1.171.37.31 (release 14-01-2014 CrysAlis171 .NET)
(compiled Jan 14 2014,18:38:05)
Empirical absorption correction using spherical harmonics,
 implemented in SCALE3 ABSPACK scaling algorithm.
;
_exptl_crystal_colour violet
_exptl_crystal_density_diffrn 2.018
_exptl_crystal_description plate
_exptl_crystal_F_000 1432
_exptl_crystal_size_max 0.12
_exptl_crystal_size_mid 0.10
_exptl_crystal_size_min 0.04
_refine_diff_density_max 0.689
_refine_diff_density_min -0.602
_refine_diff_density_rms 0.103
_refine_ls_extinction_method none
_refine_ls_goodness_of_fit_ref 1.041
_refine_ls_hydrogen_treatment constr
_refine_ls_matrix_type full
_refine_ls_number_parameters 334
_refine_ls_number_reflns 4335
_refine_ls_number_restraints 0
_refine_ls_restrained_S_all 1.041
_refine_ls_R_factor_all 0.0403
_refine_ls_R_factor_gt 0.0288
_refine_ls_shift/su_max 0.000
_refine_ls_shift/su_mean 0.000
_refine_ls_structure_factor_coef Fsqd
_refine_ls_weighting_details 'w=1/[\s^2^(Fo^2^)+(0.0329P)^2^+0.8635P] where P=(Fo^2^+2Fc^2^)/3'
_refine_ls_weighting_scheme calc
_refine_ls_wR_factor_gt 0.0631
_refine_ls_wR_factor_ref 0.0673
_reflns_Friedel_coverage 0.000
_reflns_number_gt 3611
_reflns_number_total 4335
_reflns_threshold_expression 'I > 2\s(I)'
_cod_data_source_file c6ce00890a2.cif
_cod_data_source_block ptskm75otf
_cod_depositor_comments 'Adding full bibliography for 7225375--7225377.cif.'
_cod_database_code 7225377
_shelxl_version_number 2014-3
_chemical_oxdiff_formula 'Pt1 N3 Cl1 S2 O3 C30 H30'
_shelx_space_group_comment
;
The symmetry employed for this shelxl refinement is uniquely defined
by the following loop, which should always be used as a source of
symmetry information in preference to the above space-group names.
They are only intended as comments.
;
_reflns_odcompleteness_completeness 99.67
_reflns_odcompleteness_iscentric 1
_reflns_odcompleteness_theta 26.32
_olex2_refinement_description
;
1. Fixed Uiso
 At 1.2 times of:
  All C(H) groups
2.a Aromatic/amide H refined with riding coordinates:
 C2(H2), C3(H3), C4(H4), C5(H5), C7(H7), C9(H9), C12(H12), C13(H13), C14(H14),
 C15(H15), C17(H17), C19(H19), C20(H20), C21(H21), C22(H22)
;
_olex2_submission_special_instructions 'No special instructions were received'

loop_
_space_group_symop_operation_xyz
'x, y, z'
'-x+1/2, y+1/2, -z+1/2'
'-x, -y, -z'
'x-1/2, -y-1/2, z-1/2'

loop_
_atom_site_label
_atom_site_type_symbol
_atom_site_fract_x
_atom_site_fract_y
_atom_site_fract_z
_atom_site_U_iso_or_equiv
_atom_site_adp_type
_atom_site_occupancy
_atom_site_site_symmetry_order
_atom_site_calc_flag
_atom_site_refinement_flags_posn
Pt1 Pt 0.19774(2) 0.20627(3) 0.06958(2) 0.04180(8) Uani 1 1 d .
Cl1 Cl 0.06130(9) 0.1772(3) 0.08337(8) 0.0765(5) Uani 1 1 d .
S1 S 0.64059(8) 0.3429(2) 0.09335(6) 0.0581(4) Uani 1 1 d .
N1 N 0.2471(2) 0.2763(5) 0.15757(18) 0.0423(9) Uani 1 1 d .
N2 N 0.3129(2) 0.2273(5) 0.05876(17) 0.0366(8) Uani 1 1 d .
N3 N 0.1849(2) 0.1496(6) -0.02251(18) 0.0433(9) Uani 1 1 d .
C1 C 0.3323(3) 0.2937(7) 0.1663(2) 0.0418(11) Uani 1 1 d .
C2 C 0.3765(3) 0.3357(7) 0.2238(2) 0.0509(13) Uani 1 1 d .
H2 H 0.4340 0.3472 0.2291 0.061 Uiso 1 1 calc R
C3 C 0.3343(3) 0.3608(8) 0.2735(2) 0.0567(13) Uani 1 1 d .
H3 H 0.3633 0.3875 0.3129 0.068 Uiso 1 1 calc R
C4 C 0.2490(3) 0.3462(8) 0.2646(3) 0.0562(14) Uani 1 1 d .
H4 H 0.2201 0.3638 0.2979 0.067 Uiso 1 1 calc R
C5 C 0.2070(3) 0.3057(7) 0.2066(2) 0.0492(12) Uani 1 1 d .
H5 H 0.1493 0.2983 0.2008 0.059 Uiso 1 1 calc R
C6 C 0.3701(3) 0.2694(6) 0.1087(2) 0.0388(11) Uani 1 1 d .
C7 C 0.4521(3) 0.2891(7) 0.1021(2) 0.0422(11) Uani 1 1 d .
H7 H 0.4918 0.3191 0.1363 0.051 Uiso 1 1 calc R
C8 C 0.4753(3) 0.2633(6) 0.0427(2) 0.0383(10) Uani 1 1 d .
C9 C 0.4132(3) 0.2222(6) -0.0078(2) 0.0387(10) Uani 1 1 d .
H9 H 0.4270 0.2077 -0.0475 0.046 Uiso 1 1 calc R
C10 C 0.3317(3) 0.2033(6) 0.0013(2) 0.0389(10) Uani 1 1 d .
C11 C 0.2588(3) 0.1597(7) -0.0457(2) 0.0416(11) Uani 1 1 d .
C12 C 0.2609(3) 0.1348(8) -0.1083(2) 0.0510(12) Uani 1 1 d .
H12 H 0.3109 0.1461 -0.1236 0.061 Uiso 1 1 calc R
C13 C 0.1885(3) 0.0930(8) -0.1483(3) 0.0620(14) Uani 1 1 d .
H13 H 0.1891 0.0728 -0.1905 0.074 Uiso 1 1 calc R
C14 C 0.1151(3) 0.0818(9) -0.1240(3) 0.0662(16) Uani 1 1 d .
H14 H 0.0656 0.0551 -0.1501 0.079 Uiso 1 1 calc R
C15 C 0.1151(3) 0.1098(8) -0.0622(2) 0.0550(13) Uani 1 1 d .
H15 H 0.0651 0.1012 -0.0467 0.066 Uiso 1 1 calc R
C16 C 0.5609(3) 0.2837(6) 0.0325(2) 0.0398(10) Uani 1 1 d .
C17 C 0.5899(3) 0.2597(6) -0.0268(2) 0.0380(11) Uani 1 1 d .
H17 H 0.5573 0.2289 -0.0646 0.046 Uiso 1 1 calc R
C18 C 0.6782(3) 0.2922(7) -0.0168(2) 0.0432(11) Uani 1 1 d .
C19 C 0.7290(4) 0.2825(7) -0.0638(3) 0.0581(14) Uani 1 1 d .
H19 H 0.7064 0.2542 -0.1047 0.070 Uiso 1 1 calc R
C20 C 0.8112(4) 0.3155(8) -0.0475(4) 0.0686(17) Uani 1 1 d .
H20 H 0.8451 0.3088 -0.0781 0.082 Uiso 1 1 calc R
C21 C 0.8464(3) 0.3581(9) 0.0119(4) 0.0697(17) Uani 1 1 d .
H21 H 0.9033 0.3798 0.0208 0.084 Uiso 1 1 calc R
C22 C 0.7983(3) 0.3696(9) 0.0594(3) 0.0661(15) Uani 1 1 d .
H22 H 0.8220 0.3982 0.1001 0.079 Uiso 1 1 calc R
C23 C 0.7134(3) 0.3363(7) 0.0434(2) 0.0449(12) Uani 1 1 d .
S2 S 0.51732(9) 0.7849(2) 0.20287(7) 0.0610(4) Uani 1 1 d .
F1 F 0.6545(2) 0.8999(8) 0.2693(2) 0.1262(17) Uani 1 1 d .
F2 F 0.5700(4) 1.1176(8) 0.2387(3) 0.166(3) Uani 1 1 d .
F3 F 0.5495(3) 0.9387(12) 0.3113(2) 0.174(3) Uani 1 1 d .
O1 O 0.5523(3) 0.8207(10) 0.1485(2) 0.123(2) Uani 1 1 d .
O2 O 0.4348(3) 0.8447(9) 0.1982(2) 0.1105(19) Uani 1 1 d .
O3 O 0.5375(4) 0.6020(9) 0.2285(3) 0.147(2) Uani 1 1 d .
C24 C 0.5747(4) 0.9442(12) 0.2582(3) 0.0804(19) Uani 1 1 d .

loop_
_atom_site_aniso_label
_atom_site_aniso_U_11
_atom_site_aniso_U_22
_atom_site_aniso_U_33
_atom_site_aniso_U_23
_atom_site_aniso_U_13
_atom_site_aniso_U_12
Pt1 0.04097(12) 0.04156(13) 0.04429(13) 0.00471(9) 0.01109(8) -0.00319(8)
Cl1 0.0485(7) 0.1112(14) 0.0724(10) -0.0006(9) 0.0173(7) -0.0122(8)
S1 0.0537(7) 0.0761(10) 0.0447(8) 0.0041(7) 0.0082(6) 0.0017(7)
N1 0.051(2) 0.038(2) 0.041(2) 0.0017(18) 0.0150(18) -0.0017(18)
N2 0.040(2) 0.037(2) 0.035(2) 0.0045(17) 0.0098(16) -0.0024(16)
N3 0.046(2) 0.039(2) 0.046(2) 0.0021(18) 0.0075(18) -0.0078(18)
C1 0.048(3) 0.039(3) 0.040(3) 0.003(2) 0.012(2) 0.001(2)
C2 0.054(3) 0.059(4) 0.041(3) -0.003(2) 0.013(2) -0.007(2)
C3 0.076(4) 0.053(3) 0.044(3) -0.005(3) 0.016(3) -0.003(3)
C4 0.072(4) 0.053(3) 0.051(3) -0.002(3) 0.030(3) -0.001(3)
C5 0.055(3) 0.043(3) 0.054(3) 0.001(2) 0.024(2) -0.002(2)
C6 0.044(3) 0.032(2) 0.041(3) 0.004(2) 0.009(2) -0.002(2)
C7 0.043(3) 0.043(3) 0.039(3) 0.001(2) 0.005(2) -0.001(2)
C8 0.044(2) 0.032(2) 0.040(3) 0.007(2) 0.009(2) 0.005(2)
C9 0.047(3) 0.037(3) 0.033(3) 0.002(2) 0.008(2) 0.002(2)
C10 0.048(3) 0.030(2) 0.039(3) 0.004(2) 0.010(2) -0.001(2)
C11 0.047(3) 0.040(3) 0.037(3) 0.003(2) 0.003(2) 0.002(2)
C12 0.053(3) 0.057(3) 0.043(3) 0.000(3) 0.009(2) 0.002(3)
C13 0.070(3) 0.068(4) 0.046(3) 0.000(3) 0.002(3) -0.003(3)
C14 0.061(3) 0.082(5) 0.051(4) 0.008(3) -0.005(3) -0.016(3)
C15 0.046(3) 0.063(4) 0.054(3) 0.004(3) 0.001(2) -0.006(3)
C16 0.046(3) 0.036(2) 0.039(3) 0.007(2) 0.008(2) 0.003(2)
C17 0.030(2) 0.023(2) 0.061(3) 0.012(2) 0.006(2) 0.0027(17)
C18 0.052(3) 0.035(3) 0.044(3) 0.003(2) 0.011(2) 0.003(2)
C19 0.070(4) 0.047(3) 0.063(4) 0.004(3) 0.031(3) 0.005(3)
C20 0.067(4) 0.056(4) 0.091(5) 0.009(3) 0.041(4) 0.012(3)
C21 0.039(3) 0.063(4) 0.109(6) 0.017(4) 0.018(3) 0.012(3)
C22 0.059(3) 0.067(4) 0.066(4) 0.010(3) -0.008(3) 0.003(3)
C23 0.050(3) 0.042(3) 0.042(3) 0.007(2) 0.006(2) 0.005(2)
S2 0.0534(8) 0.0815(11) 0.0486(8) -0.0057(7) 0.0091(6) -0.0098(7)
F1 0.077(3) 0.167(5) 0.120(4) -0.013(3) -0.031(2) -0.017(3)
F2 0.207(6) 0.082(3) 0.178(6) -0.003(4) -0.069(4) -0.020(4)
F3 0.177(5) 0.285(9) 0.058(3) -0.060(4) 0.016(3) -0.028(5)
O1 0.081(3) 0.240(8) 0.056(3) -0.034(4) 0.032(2) -0.035(4)
O2 0.055(3) 0.185(6) 0.092(4) -0.019(4) 0.014(2) 0.006(3)
O3 0.151(5) 0.080(4) 0.192(7) 0.017(4) -0.031(4) -0.029(4)
C24 0.090(5) 0.093(6) 0.053(4) 0.005(4) -0.003(3) -0.005(4)

loop_
_atom_type_symbol
_atom_type_description
_atom_type_scat_dispersion_real
_atom_type_scat_dispersion_imag
_atom_type_scat_source
C C 0.0033 0.0016 'International Tables Vol C Tables 4.2.6.8 and 6.1.1.4'
H H 0.0000 0.0000 'International Tables Vol C Tables 4.2.6.8 and 6.1.1.4'
Cl Cl 0.1484 0.1585 'International Tables Vol C Tables 4.2.6.8 and 6.1.1.4'
F F 0.0171 0.0103 'International Tables Vol C Tables 4.2.6.8 and 6.1.1.4'
N N 0.0061 0.0033 'International Tables Vol C Tables 4.2.6.8 and 6.1.1.4'
O O 0.0106 0.0060 'International Tables Vol C Tables 4.2.6.8 and 6.1.1.4'
Pt Pt -1.7033 8.3905 'International Tables Vol C Tables 4.2.6.8 and 6.1.1.4'
S S 0.1246 0.1234 'International Tables Vol C Tables 4.2.6.8 and 6.1.1.4'

loop_
_geom_angle_atom_site_label_1
_geom_angle_atom_site_label_2
_geom_angle_atom_site_label_3
_geom_angle
N1 Pt1 Cl1 98.57(11)
N1 Pt1 N3 162.25(15)
N2 Pt1 Cl1 179.12(12)
N2 Pt1 N1 81.11(15)
N2 Pt1 N3 81.19(15)
N3 Pt1 Cl1 99.14(11)
C23 S1 C16 91.2(2)
C1 N1 Pt1 113.4(3)
C5 N1 Pt1 128.0(4)
C5 N1 C1 118.7(4)
C6 N2 Pt1 118.8(3)
C10 N2 Pt1 118.1(3)
C10 N2 C6 123.1(4)
C11 N3 Pt1 113.0(3)
C15 N3 Pt1 128.5(3)
C15 N3 C11 118.5(4)
N1 C1 C6 114.6(4)
C2 C1 N1 121.2(4)
C2 C1 C6 124.2(4)
C1 C2 H2 120.5
C1 C2 C3 119.1(5)
C3 C2 H2 120.5
C2 C3 H3 120.1
C4 C3 C2 119.7(5)
C4 C3 H3 120.1
C3 C4 H4 120.2
C5 C4 C3 119.7(5)
C5 C4 H4 120.2
N1 C5 C4 121.7(5)
N1 C5 H5 119.2
C4 C5 H5 119.2
N2 C6 C1 112.1(4)
N2 C6 C7 120.1(4)
C7 C6 C1 127.9(4)
C6 C7 H7 120.5
C6 C7 C8 119.1(4)
C8 C7 H7 120.5
C7 C8 C16 121.8(4)
C9 C8 C7 118.6(4)
C9 C8 C16 119.6(4)
C8 C9 H9 120.0
C10 C9 C8 120.1(4)
C10 C9 H9 120.0
N2 C10 C9 119.1(4)
N2 C10 C11 113.3(4)
C9 C10 C11 127.6(4)
N3 C11 C10 114.4(4)
N3 C11 C12 120.9(4)
C12 C11 C10 124.7(4)
C11 C12 H12 120.1
C11 C12 C13 119.8(5)
C13 C12 H12 120.1
C12 C13 H13 120.8
C14 C13 C12 118.4(5)
C14 C13 H13 120.8
C13 C14 H14 119.9
C15 C14 C13 120.3(5)
C15 C14 H14 119.9
N3 C15 C14 122.2(5)
N3 C15 H15 118.9
C14 C15 H15 118.9
C8 C16 S1 121.7(3)
C17 C16 S1 113.1(3)
C17 C16 C8 125.3(4)
C16 C17 H17 126.2
C18 C17 C16 107.6(4)
C18 C17 H17 126.2
C19 C18 C17 124.5(5)
C23 C18 C17 116.0(4)
C23 C18 C19 119.6(5)
C18 C19 H19 121.0
C20 C19 C18 118.1(6)
C20 C19 H19 121.0
C19 C20 H20 118.6
C19 C20 C21 122.7(5)
C21 C20 H20 118.6
C20 C21 H21 119.6
C20 C21 C22 120.9(5)
C22 C21 H21 119.6
C21 C22 H22 121.4
C21 C22 C23 117.1(6)
C23 C22 H22 121.4
C18 C23 S1 112.2(4)
C18 C23 C22 121.7(5)
C22 C23 S1 126.2(4)
O1 S2 O3 113.0(4)
O1 S2 C24 102.4(3)
O2 S2 O1 113.2(3)
O2 S2 O3 117.5(4)
O2 S2 C24 104.8(3)
O3 S2 C24 103.7(4)
F1 C24 S2 111.7(5)
F2 C24 S2 111.8(5)
F2 C24 F1 106.7(7)
F3 C24 S2 112.2(6)
F3 C24 F1 105.9(6)
F3 C24 F2 108.3(8)

loop_
_geom_bond_atom_site_label_1
_geom_bond_atom_site_label_2
_geom_bond_distance
Pt1 Cl1 2.2961(14)
Pt1 N1 2.015(4)
Pt1 N2 1.931(3)
Pt1 N3 2.018(4)
S1 C16 1.751(5)
S1 C23 1.728(5)
N1 C1 1.375(6)
N1 C5 1.349(6)
N2 C6 1.348(6)
N2 C10 1.340(6)
N3 C11 1.376(6)
N3 C15 1.344(6)
C1 C2 1.373(7)
C1 C6 1.488(6)
C2 H2 0.9300
C2 C3 1.378(7)
C3 H3 0.9300
C3 C4 1.374(7)
C4 H4 0.9300
C4 C5 1.366(7)
C5 H5 0.9300
C6 C7 1.370(6)
C7 H7 0.9300
C7 C8 1.411(6)
C8 C9 1.401(7)
C8 C16 1.451(6)
C9 H9 0.9300
C9 C10 1.378(6)
C10 C11 1.473(7)
C11 C12 1.376(6)
C12 H12 0.9300
C12 C13 1.383(7)
C13 H13 0.9300
C13 C14 1.381(7)
C14 H14 0.9300
C14 C15 1.356(7)
C15 H15 0.9300
C16 C17 1.450(6)
C17 H17 0.9300
C17 C18 1.439(6)
C18 C19 1.411(7)
C18 C23 1.377(7)
C19 H19 0.9300
C19 C20 1.350(8)
C20 H20 0.9300
C20 C21 1.360(9)
C21 H21 0.9300
C21 C22 1.391(8)
C22 H22 0.9300
C22 C23 1.392(7)
S2 O1 1.411(5)
S2 O2 1.396(5)
S2 O3 1.419(6)
S2 C24 1.794(7)
F1 C24 1.321(7)
F2 C24 1.288(8)
F3 C24 1.283(8)

loop_
_geom_hbond_atom_site_label_D
_geom_hbond_atom_site_label_H
_geom_hbond_atom_site_label_A
_geom_hbond_distance_DH
_geom_hbond_distance_HA
_geom_hbond_distance_DA
_geom_hbond_angle_DHA
_geom_hbond_site_symmetry_A
C2 H2 O3 0.93 2.46 3.209(8) 137.7 .
C4 H4 O2 0.93 2.54 3.219(7) 130.1 2_545
C7 H7 S1 0.93 2.73 3.127(5) 106.5 .
C9 H9 O1 0.93 2.28 3.205(6) 174.5 3_665
C12 H12 O1 0.93 2.38 3.307(7) 172.2 3_665
C17 H17 O1 0.93 2.37 3.278(7) 166.0 3_665
